data_4127056
loop_
_publ_author_name
'Manoni, Francesco'
'Rumo, Corentin'
'Li, Liubo'
'Harran, Patrick G.'

_publ_section_title
;
 Unconventional fragment usage enables a concise total synthesis of
 (-)-callyspongiolide.
;
_journal_name_full 'Journal of the American Chemical Society'
_journal_paper_doi 10.1021/jacs.7b13591
_journal_year 2018
_chemical_absolute_configuration rm
_chemical_formula_moiety 'C19 H24 Br I O4'
_chemical_formula_sum 'C19 H24 Br I O4'
_chemical_formula_weight 523.19
_space_group_crystal_system monoclinic
_space_group_IT_number 4
_space_group_name_Hall 'P 2yb'
_space_group_name_H-M_alt 'P 1 21 1'
_symmetry_space_group_name_Hall 'P 2yb'
_symmetry_space_group_name_H-M 'P 1 21 1'
_atom_sites_solution_hydrogens geom
_audit_creation_method SHELXL-2014/6
_cell_angle_alpha 90
_cell_angle_beta 97.112(2)
_cell_angle_gamma 90
_cell_formula_units_Z 4
_cell_length_a 11.1563(5)
_cell_length_b 7.4956(3)
_cell_length_c 25.0848(11)
_cell_measurement_reflns_used 9982
_cell_measurement_temperature 100(2)
_cell_measurement_theta_max 35.73
_cell_measurement_theta_min 3.17
_cell_volume 2081.53(16)
_computing_cell_refinement 'Bruker SAINT'
_computing_data_collection 'Bruker APEX2'
_computing_data_reduction 'Bruker SAINT'
_computing_molecular_graphics 'Bruker SHELXTL'
_computing_publication_material 'Bruker SHELXTL'
_computing_structure_refinement 'SHELXL-2014/6 (Sheldrick, 2014)'
_computing_structure_solution 'SHELXS-97 (Sheldrick 2008)'
_diffrn_ambient_temperature 100(2)
_diffrn_detector_area_resol_mean 8.3333
_diffrn_measured_fraction_theta_full 0.999
_diffrn_measured_fraction_theta_max 0.998
_diffrn_measurement_device_type 'Bruker APEX-II CCD'
_diffrn_measurement_method '\f and \w scans'
_diffrn_radiation_type MoK\a
_diffrn_radiation_wavelength 0.71073
_diffrn_reflns_av_R_equivalents 0.0319
_diffrn_reflns_av_unetI/netI 0.0428
_diffrn_reflns_Laue_measured_fraction_full 0.999
_diffrn_reflns_Laue_measured_fraction_max 0.998
_diffrn_reflns_limit_h_max 18
_diffrn_reflns_limit_h_min -18
_diffrn_reflns_limit_k_max 12
_diffrn_reflns_limit_k_min -12
_diffrn_reflns_limit_l_max 42
_diffrn_reflns_limit_l_min -42
_diffrn_reflns_number 108563
_diffrn_reflns_point_group_measured_fraction_full 0.998
_diffrn_reflns_point_group_measured_fraction_max 0.998
_diffrn_reflns_theta_full 25.242
_diffrn_reflns_theta_max 37.157
_diffrn_reflns_theta_min 1.636
_diffrn_source 'Sealed Mo X-Ray Tube'
_exptl_absorpt_coefficient_mu 3.477
_exptl_absorpt_correction_T_max 0.22
_exptl_absorpt_correction_T_min 0.16
_exptl_absorpt_correction_type multi-scan
_exptl_absorpt_process_details 'SADABS V2014/2 (Bruker AXS Inc.)'
_exptl_crystal_colour colorless
_exptl_crystal_density_diffrn 1.669
_exptl_crystal_description rod
_exptl_crystal_F_000 1032
_exptl_crystal_size_max 0.20
_exptl_crystal_size_mid 0.10
_exptl_crystal_size_min 0.08
_refine_diff_density_max 1.709
_refine_diff_density_min -0.458
_refine_diff_density_rms 0.093
_refine_ls_abs_structure_details
; 
 Flack x determined using 7365 quotients [(I+)-(I-)]/[(I+)+(I-)] 
 (Parsons, Flack and Wagner, Acta Cryst. B69 (2013) 249-259). 
;
_refine_ls_abs_structure_Flack 0.016(2)
_refine_ls_extinction_method none
_refine_ls_goodness_of_fit_ref 1.019
_refine_ls_hydrogen_treatment constr
_refine_ls_matrix_type full
_refine_ls_number_parameters 463
_refine_ls_number_reflns 21361
_refine_ls_number_restraints 1
_refine_ls_restrained_S_all 1.019
_refine_ls_R_factor_all 0.0386
_refine_ls_R_factor_gt 0.0260
_refine_ls_shift/su_max 0.004
_refine_ls_shift/su_mean 0.000
_refine_ls_structure_factor_coef Fsqd
_refine_ls_weighting_details 'w=1/[\s^2^(Fo^2^)+(0.0148P)^2^] where P=(Fo^2^+2Fc^2^)/3'
_refine_ls_weighting_scheme calc
_refine_ls_wR_factor_gt 0.0524
_refine_ls_wR_factor_ref 0.0549
_reflns_Friedel_coverage 0.888
_reflns_Friedel_fraction_full 0.997
_reflns_Friedel_fraction_max 0.997
_reflns_number_gt 17398
_reflns_number_total 21361
_reflns_threshold_expression 'I > 2\s(I)'
_cod_data_source_file ja7b13591_si_001.cif
_cod_data_source_block mo_har1713s_a
_cod_database_code 4127056
_shelx_space_group_comment
; 
The symmetry employed for this shelxl refinement is uniquely defined 
by the following loop, which should always be used as a source of 
symmetry information in preference to the above space-group names. 
They are only intended as comments. 
;
_shelxl_version_number 2014/6

loop_
_space_group_symop_operation_xyz
'x, y, z'
'-x, y+1/2, -z'

loop_
_atom_site_label
_atom_site_type_symbol
_atom_site_fract_x
_atom_site_fract_y
_atom_site_fract_z
_atom_site_U_iso_or_equiv
_atom_site_adp_type
_atom_site_occupancy
_atom_site_site_symmetry_order
_atom_site_calc_flag
_atom_site_refinement_flags_posn
_atom_site_refinement_flags_adp
I1 I 0.42542(2) 1.01074(2) 0.48955(2) 0.02412(5) Uani 1 1 d . .
Br1 Br -0.12739(2) 0.62394(3) 0.61565(2) 0.01994(6) Uani 1 1 d . .
O1 O 0.27223(13) 0.5754(2) 0.63817(6) 0.0163(3) Uani 1 1 d . .
O2 O 0.17079(16) 0.5081(3) 0.70740(7) 0.0243(4) Uani 1 1 d . .
O3 O -0.18042(15) 1.0062(2) 0.63782(6) 0.0214(3) Uani 1 1 d . .
O4 O -0.16087(16) 0.9530(3) 0.72650(7) 0.0299(4) Uani 1 1 d . .
C1 C 0.2801(2) 0.8434(3) 0.49925(9) 0.0208(4) Uani 1 1 d . .
H1 H 0.2071 0.8572 0.4758 0.025 Uiso 1 1 calc R U
C2 C 0.28571(19) 0.7196(3) 0.53656(8) 0.0165(4) Uani 1 1 d . .
H2 H 0.3596 0.7082 0.5596 0.020 Uiso 1 1 calc R U
C3 C 0.18472(19) 0.5943(3) 0.54596(8) 0.0145(4) Uani 1 1 d . .
C4 C 0.06773(18) 0.6323(3) 0.50914(8) 0.0183(4) Uani 1 1 d . .
H4A H 0.0415 0.7547 0.5149 0.027 Uiso 1 1 calc R U
H4B H 0.0050 0.5487 0.5173 0.027 Uiso 1 1 calc R U
H4C H 0.0818 0.6177 0.4716 0.027 Uiso 1 1 calc R U
C5 C 0.2268(2) 0.4022(3) 0.53602(9) 0.0191(4) Uani 1 1 d . .
H5A H 0.2428 0.3905 0.4986 0.029 Uiso 1 1 calc R U
H5B H 0.1636 0.3177 0.5430 0.029 Uiso 1 1 calc R U
H5C H 0.3008 0.3765 0.5601 0.029 Uiso 1 1 calc R U
C6 C 0.15824(18) 0.6084(3) 0.60519(8) 0.0136(3) Uani 1 1 d . .
H6 H 0.0998 0.5125 0.6121 0.016 Uiso 1 1 calc R U
C7 C 0.2652(2) 0.5267(3) 0.68977(9) 0.0170(4) Uani 1 1 d . .
C8 C 0.3880(2) 0.5032(4) 0.71998(10) 0.0284(6) Uani 1 1 d . .
H8A H 0.4141 0.6153 0.7379 0.043 Uiso 1 1 calc R U
H8B H 0.4451 0.4698 0.6950 0.043 Uiso 1 1 calc R U
H8C H 0.3856 0.4091 0.7469 0.043 Uiso 1 1 calc R U
C9 C 0.10810(18) 0.7866(3) 0.62013(8) 0.0149(4) Uani 1 1 d . .
C10 C 0.1857(2) 0.9333(3) 0.63001(9) 0.0185(4) Uani 1 1 d . .
H10 H 0.2693 0.9189 0.6273 0.022 Uiso 1 1 calc R U
C11 C 0.1430(2) 1.0992(3) 0.64369(9) 0.0212(4) Uani 1 1 d . .
H11 H 0.1977 1.1960 0.6506 0.025 Uiso 1 1 calc R U
C12 C 0.0210(2) 1.1243(3) 0.64730(9) 0.0214(4) Uani 1 1 d . .
H12 H -0.0087 1.2379 0.6562 0.026 Uiso 1 1 calc R U
C13 C -0.0566(2) 0.9804(3) 0.63767(8) 0.0172(4) Uani 1 1 d . .
C14 C -0.01404(18) 0.8127(3) 0.62497(8) 0.0149(4) Uani 1 1 d . .
C15 C -0.2254(2) 0.9837(3) 0.68589(9) 0.0190(4) Uani 1 1 d . .
C16 C -0.3622(2) 0.9993(4) 0.67878(11) 0.0265(5) Uani 1 1 d . .
C17 C -0.4128(2) 0.8372(5) 0.64493(13) 0.0375(7) Uani 1 1 d . .
H17A H -0.3822 0.8394 0.6100 0.056 Uiso 1 1 calc R U
H17B H -0.5013 0.8429 0.6396 0.056 Uiso 1 1 calc R U
H17C H -0.3870 0.7266 0.6638 0.056 Uiso 1 1 calc R U
C18 C -0.4058(3) 0.9918(5) 0.73395(12) 0.0382(7) Uani 1 1 d . .
H18A H -0.3781 0.8807 0.7520 0.057 Uiso 1 1 calc R U
H18B H -0.4942 0.9963 0.7298 0.057 Uiso 1 1 calc R U
H18C H -0.3730 1.0938 0.7555 0.057 Uiso 1 1 calc R U
C19 C -0.4002(3) 1.1730(5) 0.64981(13) 0.0404(8) Uani 1 1 d . .
H19A H -0.3630 1.2740 0.6705 0.061 Uiso 1 1 calc R U
H19B H -0.4883 1.1845 0.6463 0.061 Uiso 1 1 calc R U
H19C H -0.3736 1.1722 0.6140 0.061 Uiso 1 1 calc R U
I2 I 0.07335(2) 0.43999(2) 1.00806(2) 0.01959(4) Uani 1 1 d . .
Br2 Br 0.63097(2) 0.05229(3) 0.88545(2) 0.01790(5) Uani 1 1 d . .
O5 O 0.23070(13) 0.00324(19) 0.85978(6) 0.0140(3) Uani 1 1 d . .
O6 O 0.33567(15) -0.0720(3) 0.79208(6) 0.0217(3) Uani 1 1 d . .
O7 O 0.68364(14) 0.4334(2) 0.86422(6) 0.0183(3) Uani 1 1 d . .
O8 O 0.65835(16) 0.4457(3) 0.77413(7) 0.0321(4) Uani 1 1 d . .
C20 C 0.21831(19) 0.2708(3) 0.99908(9) 0.0179(4) Uani 1 1 d . .
H20 H 0.2908 0.2834 1.0230 0.022 Uiso 1 1 calc R U
C21 C 0.21308(18) 0.1471(3) 0.96144(8) 0.0132(3) Uani 1 1 d . .
H21 H 0.1398 0.1367 0.9380 0.016 Uiso 1 1 calc R U
C22 C 0.31435(19) 0.0207(2) 0.95268(8) 0.0133(4) Uani 1 1 d . .
C23 C 0.2713(2) -0.1707(3) 0.96244(9) 0.0174(4) Uani 1 1 d . .
H23A H 0.2532 -0.1816 0.9996 0.026 Uiso 1 1 calc R U
H23B H 0.3349 -0.2556 0.9563 0.026 Uiso 1 1 calc R U
H23C H 0.1983 -0.1964 0.9377 0.026 Uiso 1 1 calc R U
C24 C 0.43014(18) 0.0591(3) 0.99038(8) 0.0161(4) Uani 1 1 d . .
H24A H 0.4578 0.1805 0.9841 0.024 Uiso 1 1 calc R U
H24B H 0.4928 -0.0264 0.9834 0.024 Uiso 1 1 calc R U
H24C H 0.4140 0.0476 1.0277 0.024 Uiso 1 1 calc R U
C25 C 0.34340(18) 0.0346(2) 0.89368(8) 0.0118(3) Uani 1 1 d . .
H25 H 0.4020 -0.0615 0.8871 0.014 Uiso 1 1 calc R U
C26 C 0.23970(19) -0.0470(3) 0.80837(8) 0.0153(4) Uani 1 1 d . .
C27 C 0.1180(2) -0.0693(4) 0.77734(9) 0.0239(5) Uani 1 1 d . .
H27A H 0.0919 0.0442 0.7603 0.036 Uiso 1 1 calc R U
H27B H 0.0603 -0.1061 0.8017 0.036 Uiso 1 1 calc R U
H27C H 0.1217 -0.1607 0.7496 0.036 Uiso 1 1 calc R U
C28 C 0.39465(18) 0.2137(2) 0.87949(8) 0.0130(3) Uani 1 1 d . .
C29 C 0.31732(19) 0.3596(3) 0.87008(8) 0.0154(4) Uani 1 1 d . .
H29 H 0.2334 0.3440 0.8719 0.019 Uiso 1 1 calc R U
C30 C 0.3599(2) 0.5267(3) 0.85818(9) 0.0187(4) Uani 1 1 d . .
H30 H 0.3054 0.6241 0.8519 0.022 Uiso 1 1 calc R U
C31 C 0.4828(2) 0.5519(3) 0.85537(9) 0.0170(4) Uani 1 1 d . .
H31 H 0.5128 0.6663 0.8475 0.020 Uiso 1 1 calc R U
C32 C 0.56034(19) 0.4086(3) 0.86421(8) 0.0144(4) Uani 1 1 d . .
C33 C 0.51712(17) 0.2409(3) 0.87572(8) 0.0124(3) Uani 1 1 d . .
C34 C 0.7252(2) 0.4471(3) 0.81484(8) 0.0181(4) Uani 1 1 d . .
C35 C 0.8620(2) 0.4608(4) 0.82099(9) 0.0213(5) Uani 1 1 d . .
C36 C 0.9011(3) 0.6223(4) 0.85622(12) 0.0330(6) Uani 1 1 d . .
H36A H 0.8739 0.6071 0.8916 0.049 Uiso 1 1 calc R U
H36B H 0.8651 0.7307 0.8393 0.049 Uiso 1 1 calc R U
H36C H 0.9893 0.6325 0.8603 0.049 Uiso 1 1 calc R U
C37 C 0.9015(3) 0.4817(5) 0.76536(11) 0.0339(6) Uani 1 1 d . .
H37A H 0.9899 0.4853 0.7684 0.051 Uiso 1 1 calc R U
H37B H 0.8684 0.5928 0.7490 0.051 Uiso 1 1 calc R U
H37C H 0.8717 0.3804 0.7428 0.051 Uiso 1 1 calc R U
C38 C 0.9145(2) 0.2875(4) 0.84770(13) 0.0318(6) Uani 1 1 d . .
H38A H 0.8886 0.2758 0.8835 0.048 Uiso 1 1 calc R U
H38B H 1.0029 0.2917 0.8510 0.048 Uiso 1 1 calc R U
H38C H 0.8853 0.1849 0.8256 0.048 Uiso 1 1 calc R U

loop_
_atom_site_aniso_label
_atom_site_aniso_U_11
_atom_site_aniso_U_22
_atom_site_aniso_U_33
_atom_site_aniso_U_23
_atom_site_aniso_U_13
_atom_site_aniso_U_12
I1 0.01976(10) 0.02245(10) 0.03156(11) 0.00627(6) 0.00879(9) -0.00126(5)
Br1 0.01151(11) 0.02625(12) 0.02231(12) -0.00396(8) 0.00302(9) -0.00220(7)
O1 0.0111(6) 0.0247(7) 0.0128(7) -0.0001(6) -0.0001(5) 0.0020(6)
O2 0.0231(9) 0.0329(9) 0.0175(8) 0.0022(7) 0.0055(7) 0.0014(7)
O3 0.0164(7) 0.0323(9) 0.0159(7) 0.0004(7) 0.0033(6) 0.0104(6)
O4 0.0197(8) 0.0530(12) 0.0171(8) 0.0031(8) 0.0025(6) -0.0008(8)
C1 0.0161(9) 0.0221(10) 0.0246(11) 0.0037(8) 0.0040(8) -0.0010(8)
C2 0.0152(9) 0.0210(9) 0.0138(9) -0.0020(7) 0.0033(7) 0.0010(7)
C3 0.0130(9) 0.0176(9) 0.0129(9) -0.0007(7) 0.0012(7) 0.0005(7)
C4 0.0160(9) 0.0230(9) 0.0149(9) -0.0003(7) -0.0013(8) -0.0006(7)
C5 0.0206(10) 0.0186(9) 0.0186(10) -0.0028(7) 0.0040(8) 0.0011(8)
C6 0.0095(8) 0.0174(8) 0.0137(9) 0.0001(7) 0.0012(7) 0.0003(6)
C7 0.0184(10) 0.0191(9) 0.0133(9) -0.0017(7) 0.0009(8) 0.0031(7)
C8 0.0215(12) 0.0431(15) 0.0188(11) -0.0025(10) -0.0051(9) 0.0056(11)
C9 0.0128(8) 0.0178(8) 0.0144(9) -0.0010(7) 0.0025(7) 0.0001(7)
C10 0.0168(9) 0.0204(9) 0.0193(10) -0.0021(8) 0.0058(8) -0.0017(8)
C11 0.0256(11) 0.0187(9) 0.0203(10) -0.0017(8) 0.0076(9) -0.0037(8)
C12 0.0296(12) 0.0188(9) 0.0172(10) 0.0005(8) 0.0083(9) 0.0043(9)
C13 0.0174(9) 0.0217(9) 0.0128(9) 0.0022(7) 0.0029(7) 0.0048(8)
C14 0.0129(8) 0.0190(8) 0.0127(9) -0.0005(7) 0.0021(7) 0.0017(7)
C15 0.0169(10) 0.0240(10) 0.0166(10) -0.0042(8) 0.0039(8) -0.0007(8)
C16 0.0149(10) 0.0403(15) 0.0247(12) -0.0104(11) 0.0035(9) 0.0033(10)
C17 0.0174(11) 0.0500(18) 0.0446(17) -0.0216(15) 0.0020(11) -0.0024(12)
C18 0.0242(13) 0.061(2) 0.0325(15) -0.0108(14) 0.0139(12) -0.0027(13)
C19 0.0254(13) 0.055(2) 0.0405(17) -0.0031(15) 0.0022(12) 0.0194(13)
I2 0.01919(9) 0.01466(6) 0.02598(9) -0.00342(5) 0.00707(7) 0.00171(5)
Br2 0.01181(11) 0.01917(10) 0.02286(12) 0.00440(8) 0.00278(9) 0.00232(7)
O5 0.0113(6) 0.0169(6) 0.0139(7) -0.0023(5) 0.0013(5) -0.0018(5)
O6 0.0203(8) 0.0295(9) 0.0162(7) -0.0029(7) 0.0059(6) 0.0002(7)
O7 0.0153(7) 0.0264(8) 0.0130(7) 0.0020(6) 0.0007(5) -0.0089(6)
O8 0.0192(8) 0.0618(14) 0.0154(8) 0.0000(9) 0.0021(6) 0.0008(9)
C20 0.0167(9) 0.0160(8) 0.0214(10) -0.0038(7) 0.0038(8) 0.0001(7)
C21 0.0136(8) 0.0120(7) 0.0145(9) 0.0014(6) 0.0042(7) -0.0007(6)
C22 0.0157(9) 0.0116(8) 0.0128(9) 0.0004(6) 0.0020(7) 0.0000(6)
C23 0.0204(10) 0.0120(8) 0.0203(10) 0.0034(7) 0.0047(8) -0.0025(7)
C24 0.0165(9) 0.0167(8) 0.0144(9) 0.0017(7) -0.0008(7) 0.0015(7)
C25 0.0110(8) 0.0113(7) 0.0129(9) -0.0006(6) 0.0007(7) -0.0016(6)
C26 0.0173(9) 0.0146(8) 0.0140(9) -0.0003(7) 0.0018(7) -0.0012(7)
C27 0.0204(11) 0.0330(12) 0.0172(10) -0.0016(9) -0.0026(8) -0.0039(10)
C28 0.0143(8) 0.0119(7) 0.0130(8) 0.0004(6) 0.0023(7) -0.0004(6)
C29 0.0162(9) 0.0140(8) 0.0166(9) 0.0029(7) 0.0038(7) 0.0020(7)
C30 0.0251(11) 0.0129(8) 0.0191(10) 0.0029(7) 0.0070(9) 0.0035(7)
C31 0.0261(11) 0.0088(7) 0.0168(10) -0.0001(7) 0.0055(8) -0.0038(8)
C32 0.0171(9) 0.0160(9) 0.0105(8) -0.0010(6) 0.0026(7) -0.0046(7)
C33 0.0118(8) 0.0134(7) 0.0116(8) 0.0001(6) 0.0002(7) -0.0020(6)
C34 0.0175(9) 0.0231(9) 0.0139(9) 0.0002(8) 0.0032(7) -0.0023(8)
C35 0.0156(10) 0.0284(12) 0.0202(11) 0.0019(9) 0.0038(8) -0.0057(9)
C36 0.0268(13) 0.0371(15) 0.0352(15) -0.0022(12) 0.0047(11) -0.0157(12)
C37 0.0255(13) 0.0524(18) 0.0259(13) 0.0006(13) 0.0116(11) -0.0067(13)
C38 0.0150(10) 0.0369(14) 0.0430(16) 0.0080(12) 0.0018(10) 0.0007(10)

loop_
_atom_type_symbol
_atom_type_description
_atom_type_scat_dispersion_real
_atom_type_scat_dispersion_imag
_atom_type_scat_source
C C 0.0033 0.0016 'International Tables Vol C Tables 4.2.6.8 and 6.1.1.4'
H H 0.0000 0.0000 'International Tables Vol C Tables 4.2.6.8 and 6.1.1.4'
O O 0.0106 0.0060 'International Tables Vol C Tables 4.2.6.8 and 6.1.1.4'
Br Br -0.2901 2.4595 'International Tables Vol C Tables 4.2.6.8 and 6.1.1.4'
I I -0.4742 1.8119 'International Tables Vol C Tables 4.2.6.8 and 6.1.1.4'

loop_
_geom_angle_atom_site_label_1
_geom_angle_atom_site_label_2
_geom_angle_atom_site_label_3
_geom_angle
C7 O1 C6 116.12(16)
C15 O3 C13 117.10(17)
C2 C1 I1 122.55(17)
C2 C1 H1 118.7
I1 C1 H1 118.7
C1 C2 C3 125.5(2)
C1 C2 H2 117.2
C3 C2 H2 117.2
C2 C3 C4 112.81(18)
C2 C3 C5 107.91(17)
C4 C3 C5 109.26(18)
C2 C3 C6 109.95(17)
C4 C3 C6 108.41(16)
C5 C3 C6 108.41(17)
C3 C4 H4A 109.5
C3 C4 H4B 109.5
H4A C4 H4B 109.5
C3 C4 H4C 109.5
H4A C4 H4C 109.5
H4B C4 H4C 109.5
C3 C5 H5A 109.5
C3 C5 H5B 109.5
H5A C5 H5B 109.5
C3 C5 H5C 109.5
H5A C5 H5C 109.5
H5B C5 H5C 109.5
O1 C6 C9 109.54(16)
O1 C6 C3 106.07(15)
C9 C6 C3 114.66(17)
O1 C6 H6 108.8
C9 C6 H6 108.8
C3 C6 H6 108.8
O2 C7 O1 122.7(2)
O2 C7 C8 126.3(2)
O1 C7 C8 111.0(2)
C7 C8 H8A 109.5
C7 C8 H8B 109.5
H8A C8 H8B 109.5
C7 C8 H8C 109.5
H8A C8 H8C 109.5
H8B C8 H8C 109.5
C14 C9 C10 117.50(19)
C14 C9 C6 122.69(18)
C10 C9 C6 119.81(18)
C11 C10 C9 121.5(2)
C11 C10 H10 119.2
C9 C10 H10 119.2
C12 C11 C10 120.4(2)
C12 C11 H11 119.8
C10 C11 H11 119.8
C13 C12 C11 118.7(2)
C13 C12 H12 120.7
C11 C12 H12 120.7
C12 C13 C14 121.2(2)
C12 C13 O3 119.3(2)
C14 C13 O3 119.4(2)
C9 C14 C13 120.66(19)
C9 C14 Br1 121.89(15)
C13 C14 Br1 117.45(16)
O4 C15 O3 121.7(2)
O4 C15 C16 127.3(2)
O3 C15 C16 111.05(19)
C15 C16 C18 108.6(2)
C15 C16 C19 109.7(2)
C18 C16 C19 111.3(3)
C15 C16 C17 107.2(2)
C18 C16 C17 109.5(3)
C19 C16 C17 110.4(2)
C16 C17 H17A 109.5
C16 C17 H17B 109.5
H17A C17 H17B 109.5
C16 C17 H17C 109.5
H17A C17 H17C 109.5
H17B C17 H17C 109.5
C16 C18 H18A 109.5
C16 C18 H18B 109.5
H18A C18 H18B 109.5
C16 C18 H18C 109.5
H18A C18 H18C 109.5
H18B C18 H18C 109.5
C16 C19 H19A 109.5
C16 C19 H19B 109.5
H19A C19 H19B 109.5
C16 C19 H19C 109.5
H19A C19 H19C 109.5
H19B C19 H19C 109.5
C26 O5 C25 116.21(16)
C34 O7 C32 116.95(16)
C21 C20 I2 122.50(16)
C21 C20 H20 118.7
I2 C20 H20 118.7
C20 C21 C22 125.23(19)
C20 C21 H21 117.4
C22 C21 H21 117.4
C21 C22 C24 112.43(17)
C21 C22 C23 107.86(17)
C24 C22 C23 109.41(17)
C21 C22 C25 110.11(16)
C24 C22 C25 108.40(16)
C23 C22 C25 108.56(16)
C22 C23 H23A 109.5
C22 C23 H23B 109.5
H23A C23 H23B 109.5
C22 C23 H23C 109.5
H23A C23 H23C 109.5
H23B C23 H23C 109.5
C22 C24 H24A 109.5
C22 C24 H24B 109.5
H24A C24 H24B 109.5
C22 C24 H24C 109.5
H24A C24 H24C 109.5
H24B C24 H24C 109.5
O5 C25 C28 109.30(16)
O5 C25 C22 106.25(15)
C28 C25 C22 114.22(16)
O5 C25 H25 109.0
C28 C25 H25 109.0
C22 C25 H25 109.0
O6 C26 O5 122.49(19)
O6 C26 C27 126.5(2)
O5 C26 C27 110.96(19)
C26 C27 H27A 109.5
C26 C27 H27B 109.5
H27A C27 H27B 109.5
C26 C27 H27C 109.5
H27A C27 H27C 109.5
H27B C27 H27C 109.5
C33 C28 C29 117.63(18)
C33 C28 C25 123.03(17)
C29 C28 C25 119.34(18)
C30 C29 C28 121.6(2)
C30 C29 H29 119.2
C28 C29 H29 119.2
C29 C30 C31 119.9(2)
C29 C30 H30 120.1
C31 C30 H30 120.1
C32 C31 C30 119.19(19)
C32 C31 H31 120.4
C30 C31 H31 120.4
C31 C32 O7 119.83(18)
C31 C32 C33 120.71(19)
O7 C32 C33 119.38(19)
C32 C33 C28 120.93(18)
C32 C33 Br2 117.20(15)
C28 C33 Br2 121.86(14)
O8 C34 O7 121.7(2)
O8 C34 C35 127.2(2)
O7 C34 C35 111.06(18)
C34 C35 C37 108.4(2)
C34 C35 C36 108.9(2)
C37 C35 C36 110.7(2)
C34 C35 C38 108.0(2)
C37 C35 C38 110.3(2)
C36 C35 C38 110.5(2)
C35 C36 H36A 109.5
C35 C36 H36B 109.5
H36A C36 H36B 109.5
C35 C36 H36C 109.5
H36A C36 H36C 109.5
H36B C36 H36C 109.5
C35 C37 H37A 109.5
C35 C37 H37B 109.5
H37A C37 H37B 109.5
C35 C37 H37C 109.5
H37A C37 H37C 109.5
H37B C37 H37C 109.5
C35 C38 H38A 109.5
C35 C38 H38B 109.5
H38A C38 H38B 109.5
C35 C38 H38C 109.5
H38A C38 H38C 109.5
H38B C38 H38C 109.5

loop_
_geom_bond_atom_site_label_1
_geom_bond_atom_site_label_2
_geom_bond_distance
I1 C1 2.088(2)
Br1 C14 1.893(2)
O1 C7 1.356(3)
O1 C6 1.450(2)
O2 C7 1.200(3)
O3 C15 1.373(3)
O3 C13 1.395(3)
O4 C15 1.195(3)
C1 C2 1.314(3)
C1 H1 0.9500
C2 C3 1.508(3)
C2 H2 0.9500
C3 C4 1.529(3)
C3 C5 1.544(3)
C3 C6 1.554(3)
C4 H4A 0.9800
C4 H4B 0.9800
C4 H4C 0.9800
C5 H5A 0.9800
C5 H5B 0.9800
C5 H5C 0.9800
C6 C9 1.513(3)
C6 H6 1.0000
C7 C8 1.492(3)
C8 H8A 0.9800
C8 H8B 0.9800
C8 H8C 0.9800
C9 C14 1.397(3)
C9 C10 1.402(3)
C10 C11 1.389(3)
C10 H10 0.9500
C11 C12 1.389(3)
C11 H11 0.9500
C12 C13 1.385(3)
C12 H12 0.9500
C13 C14 1.395(3)
C15 C16 1.519(3)
C16 C18 1.523(4)
C16 C19 1.525(5)
C16 C17 1.549(4)
C17 H17A 0.9800
C17 H17B 0.9800
C17 H17C 0.9800
C18 H18A 0.9800
C18 H18B 0.9800
C18 H18C 0.9800
C19 H19A 0.9800
C19 H19B 0.9800
C19 H19C 0.9800
I2 C20 2.089(2)
Br2 C33 1.896(2)
O5 C26 1.359(3)
O5 C25 1.447(2)
O6 C26 1.207(3)
O7 C34 1.380(3)
O7 C32 1.388(3)
O8 C34 1.188(3)
C20 C21 1.320(3)
C20 H20 0.9500
C21 C22 1.511(3)
C21 H21 0.9500
C22 C24 1.531(3)
C22 C23 1.543(3)
C22 C25 1.557(3)
C23 H23A 0.9800
C23 H23B 0.9800
C23 H23C 0.9800
C24 H24A 0.9800
C24 H24B 0.9800
C24 H24C 0.9800
C25 C28 1.519(3)
C25 H25 1.0000
C26 C27 1.488(3)
C27 H27A 0.9800
C27 H27B 0.9800
C27 H27C 0.9800
C28 C33 1.396(3)
C28 C29 1.395(3)
C29 C30 1.385(3)
C29 H29 0.9500
C30 C31 1.395(3)
C30 H30 0.9500
C31 C32 1.380(3)
C31 H31 0.9500
C32 C33 1.390(3)
C34 C35 1.518(3)
C35 C37 1.523(4)
C35 C36 1.530(4)
C35 C38 1.543(4)
C36 H36A 0.9800
C36 H36B 0.9800
C36 H36C 0.9800
C37 H37A 0.9800
C37 H37B 0.9800
C37 H37C 0.9800
C38 H38A 0.9800
C38 H38B 0.9800
C38 H38C 0.9800
